data_7027655
loop_
_publ_author_name
'Bruce, Michael I.'
'Hall, Ben C.'
'Kelly, Brian D.'
'Low, Paul J.'
'Skelton, Brian W.'
'White, Allan H.'

_publ_section_title
;
 An efficient synthesis of polyynyl and polyynediyl complexes of
 ruthenium(II)&#x200A;&#x2020;
;
_journal_issue 21
_journal_name_full 'Journal of the Chemical Society, Dalton Transactions'
_journal_page_first 3719
_journal_paper_doi 10.1039/a905174k
_journal_year 1999
_chemical_formula_sum 'C86.8 H73.3 O0.8 P4 Ru2'
_chemical_formula_weight 1455.2
_space_group_IT_number 54
_symmetry_cell_setting orthorhombic
_symmetry_space_group_name_Hall '-P 2a 2ac'
_symmetry_space_group_name_H-M 'P c c a'
_cell_angle_alpha 90.00000
_cell_angle_beta 90.00000
_cell_angle_gamma 90.00000
_cell_formula_units_Z 4
_cell_length_a 21.542(6)
_cell_length_b 11.463(3)
_cell_length_c 29.377(15)
_cell_measurement_reflns_used 10
_cell_measurement_temperature 293
_cell_measurement_theta_max 19.2
_cell_measurement_theta_min 15.4
_cell_volume 7254(5)
_computing_cell_refinement 'Enraf Nonius software'
_computing_data_collection 'Enraf Nonius software'
_computing_data_reduction xtal
_computing_molecular_graphics xtal
_computing_publication_material 'xtal BONDLA CIFIO'
_computing_structure_refinement xtal
_computing_structure_solution xtal
_diffrn_ambient_temperature 293
_diffrn_measurement_device_type
;
CAD4 diffractometer                
;
_diffrn_measurement_method '2\q-\w scans'
_diffrn_radiation_detector 'single crystal'
_diffrn_radiation_monochromator graphite
_diffrn_radiation_source 'rotating anode'
_diffrn_radiation_type 'Mo K\a'
_diffrn_radiation_wavelength .71073
_diffrn_reflns_av_sigmaI/netI .12
_diffrn_reflns_limit_h_max 25
_diffrn_reflns_limit_h_min 0
_diffrn_reflns_limit_k_max 13
_diffrn_reflns_limit_k_min 0
_diffrn_reflns_limit_l_max 34
_diffrn_reflns_limit_l_min 0
_diffrn_reflns_number 6402
_diffrn_reflns_theta_max 25
_diffrn_reflns_theta_min 1.4
_diffrn_standards_decay_% 0
_diffrn_standards_interval_time 3600
_diffrn_standards_number 10
_exptl_absorpt_coefficient_mu .551
_exptl_absorpt_correction_T_max .92
_exptl_absorpt_correction_T_min .83
_exptl_absorpt_correction_type gaussian
_exptl_absorpt_process_details
;
 XTAL absorb                 
;
_exptl_crystal_density_diffrn 1.331
_exptl_crystal_description fragment
_exptl_crystal_F_000 2993.6
_exptl_crystal_size_max 0.45
_exptl_crystal_size_mid 0.35
_exptl_crystal_size_min 0.16
_refine_diff_density_max 1.65
_refine_diff_density_min -1.23
_refine_ls_abs_structure_details none
_refine_ls_extinction_method none
_refine_ls_goodness_of_fit_all 1.342
_refine_ls_goodness_of_fit_ref 1.767
_refine_ls_hydrogen_treatment noref
_refine_ls_matrix_type block-diagonal
_refine_ls_number_constraints 0
_refine_ls_number_parameters 424
_refine_ls_number_reflns 2457
_refine_ls_number_restraints 0
_refine_ls_R_factor_all .151
_refine_ls_R_factor_gt .058
_refine_ls_shift/su_max .098
_refine_ls_shift/su_mean .0023
_refine_ls_structure_factor_coef F
_refine_ls_weighting_scheme calc
_refine_ls_wR_factor_all .068
_refine_ls_wR_factor_ref .053
_reflns_limit_h_max 25
_reflns_limit_h_min 0
_reflns_limit_k_max 13
_reflns_limit_k_min 0
_reflns_limit_l_max 34
_reflns_limit_l_min 0
_reflns_number_observed 6402
_reflns_number_total 6402
_reflns_threshold_expression 'I    > 3.00 sig(I   )'
_cod_data_source_file 905174ksup1.cif
_cod_data_source_block br529
_cod_original_sg_symbol_Hall -p_2a_2ac
_cod_original_sg_symbol_H-M P_c_c_a
_cod_original_formula_sum 'C86.8 H73.3 O.8 P4 Ru2'
_cod_database_code 7027655

loop_
_symmetry_equiv_pos_as_xyz
+x,+y,+z
1/2-x,-y,+z
1/2+x,-y,1/2-z
-x,+y,1/2-z
-x,-y,-z
1/2+x,+y,-z
1/2-x,+y,1/2+z
+x,-y,1/2+z

loop_
_atom_site_label
_atom_site_fract_x
_atom_site_fract_y
_atom_site_fract_z
_atom_site_U_iso_or_equiv
_atom_site_adp_type
_atom_site_occupancy
Ru .56943(4) .38869(8) .37227(3) .0439(5) Uani 1.00000
P1 .63289(15) .2314(3) .36198(10) .043(2) Uani 1.00000
C111 .6827(6) .2107(9) .4118(4) .048(8) Uani 1.00000
C112 .6591(5) .1590(10) .4503(5) .054(9) Uani 1.00000
C113 .6928(7) .1540(13) .4901(5) .077(12) Uani 1.00000
C114 .7512(8) .2032(14) .4918(5) .084(13) Uani 1.00000
C115 .7761(6) .2544(13) .4537(6) .078(11) Uani 1.00000
C116 .7436(6) .2587(11) .4137(4) .057(9) Uani 1.00000
C121 .6887(6) .2471(11) .3144(4) .055(9) Uani 1.00000
C122 .7353(7) .1639(12) .3080(4) .065(10) Uani 1.00000
C123 .7749(7) .1720(14) .2722(5) .091(13) Uani 1.00000
C124 .7691(7) .2613(16) .2414(5) .092(13) Uani 1.00000
C125 .7226(8) .3433(12) .2466(5) .089(12) Uani 1.00000
C126 .6830(6) .3373(11) .2834(4) .064(9) Uani 1.00000
C131 .6066(6) .0850(10) .3488(4) .050(8) Uani 1.00000
C132 .5672(8) .0715(11) .3130(5) .098(12) Uani 1.00000
C133 .5500(9) -.0412(14) .2999(6) .140(16) Uani 1.00000
C134 .5695(8) -.1358(12) .3208(5) .097(13) Uani 1.00000
C135 .6098(7) -.1254(12) .3526(4) .065(10) Uani 1.00000
C136 .6286(6) -.0153(11) .3700(5) .059(9) Uani 1.00000
P2 .48002(16) .3043(3) .39922(11) .052(2) Uani 1.00000
C211 .4799(6) .2510(10) .4579(4) .052(9) Uani 1.00000
C212 .4326(7) .1880(12) .4767(4) .075(10) Uani 1.00000
C213 .4343(7) .1492(13) .5211(5) .084(11) Uani 1.00000
C214 .4836(8) .1748(12) .5482(5) .075(11) Uani 1.00000
C215 .5303(7) .2392(12) .5302(5) .070(10) Uani 1.00000
C216 .5300(6) .2769(10) .4857(4) .055(9) Uani 1.00000
C221 .4180(5) .4173(11) .4019(4) .056(9) Uani 1.00000
C222 .4060(6) .4827(13) .3615(5) .078(12) Uani 1.00000
C223 .3623(8) .5668(14) .3630(5) .094(13) Uani 1.00000
C224 .3275(8) .5883(16) .4012(7) .110(15) Uani 1.00000
C225 .3394(7) .5269(16) .4389(6) .096(14) Uani 1.00000
C226 .3847(7) .4409(13) .4394(5) .070(11) Uani 1.00000
C231 .4399(5) .1804(10) .3715(4) .048(8) Uani 1.00000
C232 .4488(7) .0716(11) .3831(4) .075(11) Uani 1.00000
C233 .4197(8) -.0176(13) .3630(6) .111(15) Uani 1.00000
C234 .3807(10) -.0016(18) .3284(6) .122(16) Uani 1.00000
C235 .3712(7) .1088(19) .3129(5) .104(13) Uani 1.00000
C236 .4023(8) .2021(11) .3354(6) .087(12) Uani 1.00000
C01 .6064(8) .5614(11) .3543(5) .071(11) Uani 1.00000
C02 .6504(6) .5047(11) .3816(6) .068(10) Uani 1.00000
C03 .6243(8) .4854(11) .4250(5) .065(10) Uani 1.00000
C04 .5659(7) .5320(11) .4230(4) .063(10) Uani 1.00000
C05 .5536(7) .5797(11) .3803(5) .075(12) Uani 1.00000
C1 .5341(6) .3650(10) .3100(4) .053(8) Uani 1.00000
C2 .5131(5) .3602(9) .2716(3) .046(8) Uani 1.00000
O0 .518(2) .626(3) .2398(14) .179(17) Uiso .400(11)
C0 .568(3) .607(5) .246(2) .21(3) Uiso .400(11)
H112 .61621 .12440 .44933 .06700 Uiso 1.00000
H113 .67495 .11374 .51734 .09700 Uiso 1.00000
H114 .77449 .19937 .52027 .09700 Uiso 1.00000
H115 .81893 .28903 .45558 .09200 Uiso 1.00000
H116 .76221 .29634 .38673 .07200 Uiso 1.00000
H122 .74028 .09830 .33057 .08200 Uiso 1.00000
H123 .80776 .10905 .26687 .11200 Uiso 1.00000
H124 .79858 .26886 .21624 .11400 Uiso 1.00000
H125 .71744 .40645 .22349 .12000 Uiso 1.00000
H126 .64931 .39815 .28798 .07900 Uiso 1.00000
H132 .55023 .14155 .29606 .12200 Uiso 1.00000
H133 .51981 -.05143 .27442 .16400 Uiso 1.00000
H134 .55360 -.21227 .31200 .11400 Uiso 1.00000
H135 .62878 -.19826 .36532 .07600 Uiso 1.00000
H136 .65667 -.00992 .39738 .07100 Uiso 1.00000
H212 .39408 .17079 .45779 .09200 Uiso 1.00000
H213 .39825 .10416 .53399 .10000 Uiso 1.00000
H214 .48569 .14359 .57947 .09100 Uiso 1.00000
H215 .56569 .25934 .55033 .08300 Uiso 1.00000
H216 .56608 .32292 .47312 .07200 Uiso 1.00000
H222 .43040 .46894 .33285 .09500 Uiso 1.00000
H223 .35272 .61356 .33535 .10900 Uiso 1.00000
H224 .29365 .64623 .40243 .13000 Uiso 1.00000
H225 .31620 .54147 .46821 .12300 Uiso 1.00000
H226 .39206 .39412 .46823 .08400 Uiso 1.00000
H232 .47765 .05554 .40873 .09500 Uiso 1.00000
H233 .42857 -.09785 .37224 .09300 Uiso 1.00000
H234 .35622 -.06719 .31495 .14100 Uiso 1.00000
H235 .34374 .12411 .28614 .12200 Uiso 1.00000
H236 .39621 .28353 .32362 .09900 Uiso 1.00000
H01 .61476 .58423 .32265 .09100 Uiso 1.00000
H02 .69255 .47889 .37156 .08200 Uiso 1.00000
H03 .64523 .44797 .45206 .08300 Uiso 1.00000
H04 .53554 .52877 .44877 .07800 Uiso 1.00000
H05 .51559 .61965 .36947 .09500 Uiso 1.00000

loop_
_atom_site_aniso_label
_atom_site_aniso_U_11
_atom_site_aniso_U_22
_atom_site_aniso_U_33
_atom_site_aniso_U_12
_atom_site_aniso_U_13
_atom_site_aniso_U_23
Ru .0541(6) .0331(4) .0445(5) -.0010(7) -.0020(7) -.0006(6)
P1 .050(2) .0362(19) .042(2) -.0020(18) -.0003(18) .0016(16)
C111 .044(9) .030(7) .068(9) .013(7) -.001(7) -.006(7)
C112 .050(9) .058(9) .054(8) .008(7) -.007(8) .010(7)
C113 .076(12) .091(12) .064(11) -.007(10) .007(10) .016(9)
C114 .096(14) .098(14) .057(10) .014(11) -.015(10) .001(10)
C115 .056(10) .089(12) .088(12) -.002(9) -.021(10) -.009(10)
C116 .054(9) .060(9) .059(9) -.004(8) .002(8) .010(8)
C121 .068(10) .039(8) .057(9) -.003(8) .008(8) -.004(7)
C122 .073(11) .059(9) .063(9) .018(9) .008(8) .012(8)
C123 .092(14) .109(14) .071(11) .025(12) .029(11) .002(10)
C124 .075(13) .131(16) .068(12) -.015(12) .028(10) .000(12)
C125 .112(14) .084(12) .071(11) .007(11) .030(10) .029(9)
C126 .064(10) .058(9) .068(9) .003(8) .009(8) .026(8)
C131 .059(9) .041(9) .049(8) -.008(7) -.002(7) -.004(7)
C132 .154(15) .051(9) .091(11) -.001(12) -.060(12) .004(8)
C133 .23(2) .061(11) .124(14) .002(14) -.122(15) -.012(11)
C134 .137(15) .045(10) .108(13) -.005(11) -.054(12) -.001(9)
C135 .087(11) .037(9) .070(10) .011(9) .033(8) .005(8)
C136 .070(9) .045(8) .063(9) -.001(8) .001(10) -.004(9)
P2 .055(2) .052(2) .047(2) .003(2) -.0051(19) .0081(18)
C211 .035(8) .050(8) .069(9) .001(7) -.001(7) -.001(7)
C212 .054(9) .105(12) .066(9) -.001(11) -.000(10) .018(9)
C213 .079(11) .099(13) .075(10) -.012(11) .016(11) .036(9)
C214 .101(14) .064(10) .060(10) .013(10) .017(10) .019(9)
C215 .079(11) .068(10) .062(10) .018(9) -.013(9) .002(8)
C216 .067(10) .052(8) .045(8) .002(8) .004(7) .010(7)
C221 .045(9) .074(10) .051(8) .002(8) .004(7) -.008(8)
C222 .072(11) .082(11) .080(13) .029(9) -.003(8) .014(9)
C223 .107(14) .101(13) .074(12) .052(11) -.016(10) .002(10)
C224 .087(14) .104(15) .138(17) .052(12) -.018(13) -.008(14)
C225 .061(12) .106(15) .120(15) .020(11) .011(11) -.002(12)
C226 .057(10) .089(12) .064(10) .012(9) -.008(8) .003(9)
C231 .045(8) .061(8) .038(6) -.002(8) -.014(8) .012(8)
C232 .103(13) .054(9) .067(11) -.019(8) -.029(9) -.029(7)
C233 .138(16) .068(11) .128(17) -.017(11) -.063(14) .031(11)
C234 .154(19) .101(15) .110(15) -.059(15) -.071(14) .007(13)
C235 .091(12) .118(15) .102(12) -.005(15) -.053(10) .013(14)
C236 .114(15) .042(9) .105(13) -.012(9) -.018(11) .011(10)
C01 .103(13) .031(8) .080(11) -.003(9) .003(11) .008(7)
C02 .058(9) .031(7) .117(13) -.007(8) -.002(12) -.002(8)
C03 .092(13) .045(9) .059(10) -.029(9) -.007(10) -.014(8)
C04 .063(10) .060(9) .065(10) .012(9) .001(10) -.030(7)
C05 .098(14) .050(9) .077(12) .008(8) -.019(10) .001(9)
C1 .071(9) .051(9) .037(7) -.004(7) .006(7) .013(7)
C2 .063(9) .032(7) .042(7) .003(6) .005(7) -.005(6)

loop_
_atom_type_symbol
_atom_type_oxidation_number
_atom_type_number_in_cell
_atom_type_scat_dispersion_real
_atom_type_scat_dispersion_imag
_atom_type_scat_source
C 0 346.8 .002 .002 'Int Tables Vol IV Tables 2.2B and 2.3.1'
O 0 2.8 .008 .006 'Int Tables Vol IV Tables 2.2B and 2.3.1'
P 0 16 .09 .095 'Int Tables Vol IV Tables 2.2B and 2.3.1'
H 0 296 0 0 'Int Tables Vol IV Tables 2.2B and 2.3.1'
Ru 0 8 -1.42 .836 'Int Tables Vol IV Tables 2.2B and 2.3.1'

loop_
_geom_angle_atom_site_label_1
_geom_angle_atom_site_label_2
_geom_angle_atom_site_label_3
_geom_angle_site_symmetry_1
_geom_angle_site_symmetry_3
_geom_angle
P1 Ru P2 . . 102.43(12)
P1 Ru C01 . . 117.6(4)
P1 Ru C02 . . 91.1(3)
P1 Ru C03 . . 99.6(4)
P1 Ru C04 . . 134.0(4)
P1 Ru C05 . . 151.8(4)
P1 Ru C1 . . 90.0(3)
P2 Ru C01 . . 140.0(4)
P2 Ru C02 . . 150.7(5)
P2 Ru C03 . . 114.4(4)
P2 Ru C04 . . 92.9(4)
P2 Ru C05 . . 104.4(4)
P2 Ru C1 . . 86.5(3)
C01 Ru C02 . . 37.1(6)
C01 Ru C03 . . 62.0(5)
C01 Ru C04 . . 60.5(5)
C01 Ru C05 . . 36.5(6)
C01 Ru C1 . . 92.3(5)
C02 Ru C03 . . 36.9(6)
C02 Ru C04 . . 59.9(6)
C02 Ru C05 . . 61.1(5)
C02 Ru C1 . . 119.7(6)
C03 Ru C04 . . 35.7(5)
C03 Ru C05 . . 61.4(5)
C03 Ru C1 . . 154.1(5)
C04 Ru C05 . . 36.6(5)
C04 Ru C1 . . 134.6(5)
C05 Ru C1 . . 99.9(5)
Ru P1 C111 . . 110.4(4)
Ru P1 C121 . . 114.3(4)
Ru P1 C131 . . 124.9(4)
C111 P1 C121 . . 103.6(6)
C111 P1 C131 . . 103.5(5)
C121 P1 C131 . . 97.5(5)
P1 C111 C112 . . 119.8(9)
P1 C111 C116 . . 121.5(9)
C112 C111 C116 . . 118.3(11)
C111 C112 C113 . . 121.5(12)
C111 C112 H112 . . 119.1(12)
C113 C112 H112 . . 119.4(13)
C112 C113 C114 . . 119.6(13)
C112 C113 H113 . . 119.7(14)
C114 C113 H113 . . 120.7(14)
C113 C114 C115 . . 120.1(14)
C113 C114 H114 . . 118.8(15)
C115 C114 H114 . . 121.1(16)
C114 C115 C116 . . 121.0(13)
C114 C115 H115 . . 118.8(15)
C116 C115 H115 . . 120.2(14)
C111 C116 C115 . . 119.5(12)
C111 C116 H116 . . 120.6(12)
C115 C116 H116 . . 119.9(13)
P1 C121 C122 . . 120.1(9)
P1 C121 C126 . . 120.8(10)
C122 C121 C126 . . 119.1(11)
C121 C122 C123 . . 120.5(13)
C121 C122 H122 . . 119.9(12)
C123 C122 H122 . . 119.6(14)
C122 C123 C124 . . 120.4(15)
C122 C123 H123 . . 120.4(15)
C124 C123 H123 . . 119.2(14)
C123 C124 C125 . . 120.0(14)
C123 C124 H124 . . 120.4(16)
C125 C124 H124 . . 119.6(16)
C124 C125 C126 . . 120.1(13)
C124 C125 H125 . . 119.9(15)
C126 C125 H125 . . 120.0(15)
C121 C126 C125 . . 119.9(12)
C121 C126 H126 . . 119.2(12)
C125 C126 H126 . . 120.9(12)
P1 C131 C132 . . 117.8(9)
P1 C131 C136 . . 124.3(9)
C132 C131 C136 . . 117.7(11)
C131 C132 C133 . . 118.9(13)
C131 C132 H132 . . 120.9(13)
C133 C132 H132 . . 120.2(15)
C132 C133 C134 . . 123.4(16)
C132 C133 H133 . . 119.1(15)
C134 C133 H133 . . 117.5(16)
C133 C134 C135 . . 118.7(15)
C133 C134 H134 . . 120.4(17)
C135 C134 H134 . . 121.0(15)
C134 C135 C136 . . 122.5(13)
C134 C135 H135 . . 118.1(13)
C136 C135 H135 . . 119.4(13)
C131 C136 C135 . . 118.5(12)
C131 C136 H136 . . 120.7(12)
C135 C136 H136 . . 120.8(12)
Ru P2 C211 . . 117.9(4)
Ru P2 C221 . . 108.9(4)
Ru P2 C231 . . 124.3(4)
C211 P2 C221 . . 101.0(6)
C211 P2 C231 . . 99.1(5)
C221 P2 C231 . . 102.5(5)
P2 C211 C212 . . 124.1(10)
P2 C211 C216 . . 118.9(9)
C212 C211 C216 . . 117.0(11)
C211 C212 C213 . . 122.3(13)
C211 C212 H212 . . 119.2(12)
C213 C212 H212 . . 118.5(13)
C212 C213 C214 . . 120.3(14)
C212 C213 H213 . . 120.0(14)
C214 C213 H213 . . 119.6(14)
C213 C214 C215 . . 118.1(13)
C213 C214 H214 . . 120.2(15)
C215 C214 H214 . . 121.7(15)
C214 C215 C216 . . 122.5(13)
C214 C215 H215 . . 117.8(13)
C216 C215 H215 . . 119.7(13)
C211 C216 C215 . . 119.8(12)
C211 C216 H216 . . 119.7(11)
C215 C216 H216 . . 120.5(12)
P2 C221 C222 . . 117.3(9)
P2 C221 C226 . . 124.0(10)
C222 C221 C226 . . 118.6(12)
C221 C222 C223 . . 118.3(12)
C221 C222 H222 . . 121.3(13)
C223 C222 H222 . . 120.4(14)
C222 C223 C224 . . 122.4(14)
C222 C223 H223 . . 120.2(14)
C224 C223 H223 . . 117.3(16)
C223 C224 C225 . . 118.6(16)
C223 C224 H224 . . 123.5(18)
C225 C224 H224 . . 117.8(18)
C224 C225 C226 . . 121.2(16)
C224 C225 H225 . . 121.6(17)
C226 C225 H225 . . 117.2(16)
C221 C226 C225 . . 120.8(13)
C221 C226 H226 . . 119.5(13)
C225 C226 H226 . . 119.7(14)
P2 C231 C232 . . 123.3(10)
P2 C231 C236 . . 118.8(9)
C232 C231 C236 . . 117.8(12)
C231 C232 C233 . . 123.0(14)
C231 C232 H232 . . 117.8(12)
C233 C232 H232 . . 119.1(13)
C232 C233 C234 . . 121.9(16)
C232 C233 H233 . . 120.2(17)
C234 C233 H233 . . 117.8(17)
C233 C234 C235 . . 118.6(17)
C233 C234 H234 . . 122.1(19)
C235 C234 H234 . . 119.2(18)
C234 C235 C236 . . 118.1(15)
C234 C235 H235 . . 121.0(19)
C236 C235 H235 . . 120.8(19)
C231 C236 C235 . . 120.4(13)
C231 C236 H236 . . 121.2(14)
C235 C236 H236 . . 118.4(15)
Ru C01 C02 . . 71.9(7)
Ru C01 C05 . . 73.0(8)
Ru C01 H01 . . 122.3(10)
C02 C01 C05 . . 108.0(13)
C02 C01 H01 . . 122.8(16)
C05 C01 H01 . . 129.2(16)
Ru C02 C01 . . 71.0(8)
Ru C02 C03 . . 72.8(8)
Ru C02 H02 . . 120.2(10)
C01 C02 C03 . . 108.7(12)
C01 C02 H02 . . 125.6(17)
C03 C02 H02 . . 125.7(15)
Ru C03 C02 . . 70.3(8)
Ru C03 C04 . . 71.2(8)
Ru C03 H03 . . 124.7(10)
C02 C03 C04 . . 105.5(12)
C02 C03 H03 . . 126.9(15)
C04 C03 H03 . . 127.6(14)
Ru C04 C03 . . 73.0(8)
Ru C04 C05 . . 72.1(8)
Ru C04 H04 . . 120.2(10)
C03 C04 C05 . . 111.4(13)
C03 C04 H04 . . 123.7(13)
C05 C04 H04 . . 124.9(14)
Ru C05 C01 . . 70.6(7)
Ru C05 C04 . . 71.4(7)
Ru C05 H05 . . 123.2(10)
C01 C05 C04 . . 106.4(13)
C01 C05 H05 . . 124.9(15)
C04 C05 H05 . . 128.7(15)
Ru C1 C2 . . 174.7(10)
C1 C2 C2 . '4 655' 176.7(11)
C0 O0 O0 . '4 655' 132(6)
C0 O0 C0 . '4 655' 151(5)
O0 O0 C0 '4 655' '4 655' 26(3)
O0 C0 O0 . '4 655' 23(3)

loop_
_geom_bond_atom_site_label_1
_geom_bond_atom_site_label_2
_geom_bond_site_symmetry_2
_geom_bond_distance
Ru P1 . 2.283(3)
Ru P2 . 2.296(4)
Ru C01 . 2.198(13)
Ru C02 . 2.210(13)
Ru C03 . 2.242(14)
Ru C04 . 2.219(13)
Ru C05 . 2.228(12)
Ru C1 . 2.000(11)
P1 C111 . 1.830(12)
P1 C121 . 1.853(13)
P1 C131 . 1.813(12)
C111 C112 . 1.375(17)
C111 C116 . 1.425(18)
C112 C113 . 1.38(2)
C112 H112 . 1.006(12)
C113 C114 . 1.38(2)
C113 H113 . 1.000(14)
C114 C115 . 1.37(2)
C114 H114 . .977(15)
C115 C116 . 1.37(2)
C115 H115 . 1.006(13)
C116 H116 . .988(12)
C121 C122 . 1.397(19)
C121 C126 . 1.384(17)
C122 C123 . 1.36(2)
C122 H122 . 1.008(13)
C123 C124 . 1.37(2)
C123 H123 . 1.024(16)
C124 C125 . 1.38(2)
C124 H124 . .979(15)
C125 C126 . 1.38(2)
C125 H125 . .999(14)
C126 H126 . 1.016(12)
C131 C132 . 1.36(2)
C131 C136 . 1.391(17)
C132 C133 . 1.40(2)
C132 H132 . 1.013(14)
C133 C134 . 1.31(2)
C133 H133 . .999(18)
C134 C135 . 1.28(2)
C134 H134 . .976(14)
C135 C136 . 1.420(19)
C135 H135 . 1.002(14)
C136 H136 . 1.009(14)
P2 C211 . 1.827(12)
P2 C221 . 1.862(12)
P2 C231 . 1.852(12)
C211 C212 . 1.366(18)
C211 C216 . 1.386(17)
C212 C213 . 1.38(2)
C212 H212 . 1.017(14)
C213 C214 . 1.36(2)
C213 H213 . 1.006(15)
C214 C215 . 1.35(2)
C214 H214 . .987(14)
C215 C216 . 1.378(18)
C215 H215 . .992(14)
C216 H216 . 1.010(12)
C221 C222 . 1.430(19)
C221 C226 . 1.342(18)
C222 C223 . 1.35(2)
C222 H222 . 1.004(14)
C223 C224 . 1.37(2)
C223 H223 . .994(15)
C224 C225 . 1.34(3)
C224 H224 . .987(17)
C225 C226 . 1.39(2)
C225 H225 . 1.010(17)
C226 H226 . 1.015(14)
C231 C232 . 1.307(17)
C231 C236 . 1.36(2)
C232 C233 . 1.34(2)
C232 H232 . .994(13)
C233 C234 . 1.33(3)
C233 H233 . .979(15)
C234 C235 . 1.36(3)
C234 H234 . 1.00(2)
C235 C236 . 1.43(2)
C235 H235 . .999(15)
C236 H236 . 1.005(14)
C01 C02 . 1.40(2)
C01 C05 . 1.38(2)
C01 H01 . .982(14)
C02 C03 . 1.41(2)
C02 H02 . 1.000(13)
C03 C04 . 1.37(2)
C03 H03 . 1.010(14)
C04 C05 . 1.40(2)
C04 H04 . 1.000(14)
C05 H05 . .991(15)
C1 C2 . 1.217(15)
C2 C2 '4 655' 1.388(14)
O0 C0 . 1.11(8)
O0 O0 '4 655' .98(6)
O0 C0 '4 655' 1.90(8)

loop_
_geom_contact_atom_site_label_1
_geom_contact_atom_site_label_2
_geom_contact_distance
_geom_contact_site_symmetry_2
Ru C111 3.386(12) .
Ru C121 3.483(13) .
Ru C221 3.392(12) .
Ru C2 3.214(10) .
Ru H126 3.0173(14) .
Ru H216 3.0579(17) .
Ru H01 2.8465(11) .
Ru H02 2.8467(11) .
Ru H03 2.9364(13) .
Ru H04 2.8569(13) .
Ru H05 2.8916(11) .
P1 C112 2.782(13) .
P1 C116 2.846(13) .
P1 C122 2.825(14) .
P1 C126 2.824(13) .
P1 C132 2.727(15) .
P1 C136 2.840(13) .
P1 C1 3.034(12) .
C111 C113 2.401(18) .
C111 C114 2.78(2) .
C111 C115 2.411(18) .
C111 C121 2.895(17) .
C111 C131 2.861(16) .
C111 H112 2.061(12) .
C111 H116 2.107(12) .
C111 H136 2.624(11) .
C112 C114 2.38(2) .
C112 C115 2.749(18) .
C112 C116 2.403(18) .
C112 H113 2.065(13) .
C112 H136 2.483(12) .
C113 C115 2.39(2) .
C113 C116 2.770(19) .
C113 H112 2.067(15) .
C113 H114 2.037(15) .
C114 C116 2.386(19) .
C114 H113 2.076(17) .
C114 H115 2.057(16) .
C115 H114 2.056(16) .
C115 H116 2.046(16) .
C116 H115 2.065(13) .
C121 C123 2.39(2) .
C121 C124 2.76(2) .
C121 C125 2.390(19) .
C121 C131 2.756(17) .
C121 H122 2.090(12) .
C121 H126 2.078(12) .
C122 C124 2.37(2) .
C122 C125 2.75(2) .
C122 C126 2.397(18) .
C122 H123 2.072(14) .
C123 C125 2.38(2) .
C123 C126 2.76(2) .
C123 H122 2.051(15) .
C123 H124 2.049(15) .
C124 C126 2.39(2) .
C124 H123 2.073(18) .
C124 H125 2.070(18) .
C125 H124 2.050(16) .
C125 H126 2.090(16) .
C126 H125 2.066(13) .
C131 C133 2.37(2) .
C131 C134 2.779(18) .
C131 C135 2.415(18) .
C131 H132 2.072(12) .
C131 H136 2.094(12) .
C132 C134 2.387(19) .
C132 C135 2.70(2) .
C132 C136 2.35(2) .
C132 H133 2.076(14) .
C133 C135 2.23(2) .
C133 C136 2.68(2) .
C133 H132 2.098(16) .
C133 H133 2.655(18) '4 655'
C133 H134 1.994(16) .
C134 C136 2.37(2) .
C134 H133 1.984(16) .
C134 H135 1.963(17) .
C135 H134 1.970(14) .
C135 H136 2.121(13) .
C136 H135 2.102(13) .
P2 C212 2.829(14) .
P2 C216 2.776(12) .
P2 C222 2.821(15) .
P2 C226 2.840(14) .
P2 C232 2.791(13) .
P2 C236 2.772(16) .
P2 C1 2.952(11) .
C211 C213 2.40(2) .
C211 C214 2.795(18) .
C211 C215 2.392(18) .
C211 C221 2.847(17) .
C211 C231 2.799(17) .
C211 H212 2.064(12) .
C211 H216 2.081(12) .
C211 H226 2.522(12) .
C211 H232 2.666(12) .
C212 C214 2.37(2) .
C212 C215 2.69(2) .
C212 C216 2.347(19) .
C212 H213 2.074(13) .
C212 H226 2.531(14) .
C212 H232 2.690(13) .
C213 C215 2.33(2) .
C213 C216 2.73(2) .
C213 H212 2.067(15) .
C213 H214 2.041(15) .
C214 C216 2.395(19) .
C214 H213 2.052(17) .
C214 H215 2.018(17) .
C215 H214 2.053(14) .
C215 H216 2.081(14) .
C216 H215 2.059(12) .
C221 C223 2.39(2) .
C221 C224 2.77(2) .
C221 C225 2.37(2) .
C221 C231 2.897(17) .
C221 H222 2.131(13) .
C221 H226 2.043(13) .
C222 C224 2.39(2) .
C222 C225 2.74(2) .
C222 C226 2.38(2) .
C222 H223 2.039(14) .
C222 H236 2.549(14) .
C223 C225 2.33(2) .
C223 C226 2.71(2) .
C223 H222 2.049(16) .
C223 H224 2.087(16) .
C224 C226 2.37(2) .
C224 H223 2.03(2) .
C224 H225 2.05(2) .
C225 H224 1.998(17) .
C225 H226 2.084(17) .
C226 H225 2.054(14) .
C231 C233 2.32(2) .
C231 C234 2.75(2) .
C231 C235 2.41(2) .
C231 H232 1.977(12) .
C231 H236 2.064(12) .
C232 C234 2.33(2) .
C232 C235 2.69(2) .
C232 C236 2.28(2) .
C232 H233 2.016(13) .
C233 C235 2.31(2) .
C233 C236 2.67(2) .
C233 H232 2.018(17) .
C233 H234 2.045(17) .
C234 C236 2.39(2) .
C234 H233 1.98(2) .
C234 H235 2.06(2) .
C235 H234 2.04(2) .
C235 H236 2.10(2) .
C236 H235 2.119(16) .
C01 C03 2.29(2) .
C01 C04 2.23(2) .
C01 H02 2.144(17) .
C01 H05 2.114(17) .
C02 C04 2.21(2) .
C02 C05 2.26(2) .
C02 H01 2.103(16) .
C02 H03 2.171(18) .
C03 C05 2.28(2) .
C03 H216 2.654(14) .
C03 H02 2.152(15) .
C03 H04 2.096(16) .
C04 H03 2.139(14) .
C04 H05 2.158(13) .
C05 H01 2.145(15) .
C05 H04 2.131(15) .
C1 C2 2.604(15) '4 655'
C1 H126 2.592(12) .
C1 H132 2.617(11) .
C1 H222 2.620(12) .
C0 C0 2.92(9) '4 655'
C0 H01 2.49(6) .
H112 H113 2.3681(9) .
H112 H136 2.3365(6) .
H113 H114 2.3598(6) .
H114 H115 2.3631(8) .
H115 H116 2.3645(9) .
H122 H122 2.2922(6) '2 655'
H122 H123 2.3728(8) .
H123 H124 2.3680(6) .
H124 H125 2.3639(5) .
H124 H223 2.3396(6) '3 565'
H125 H126 2.3984(8) .
H132 H133 2.3931(5) .
H133 H133 1.6694(6) '4 655'
H133 H134 2.2689(5) .
H134 H135 2.2588(6) .
H212 H213 2.3669(11) .
H213 H214 2.3532(6) .
H214 H215 2.3374(4) .
H214 H233 2.3872(6) '5 656'
H215 H216 2.3824(11) .
H216 H03 2.3119(4) .
H222 H223 2.3567(5) .
H222 H236 2.2656(5) .
H223 H224 2.3755(9) .
H224 H225 2.3264(8) .
H225 H226 2.3502(4) .
H232 H233 2.3149(5) .
H233 H234 2.3206(7) .
H234 H235 2.3659(6) .
